data_7121717
loop_
_publ_author_name
'Fidelli, Athena M.'
'Karadeniz, Bahar'
'Howarth, Ashlee J.'
'Huski\'c, Igor'
'Germann, Luzia S.'
'Halasz, Ivan'
'Etter, Martin'
'Moon, Su-Young'
'Dinnebier, Robert E.'
'Stilinovi\'c, Vladimir'
'Farha, Omar K.'
'Fri\<s\<ci\'c, Tomislav'
'U\<Zarevi\'c, Krunoslav'

_publ_section_title
;
 Green and rapid mechanosynthesis of high-porosity NU- and UiO-type
 metal-organic frameworks.
;
_journal_issue 51
_journal_name_full 'Chemical communications (Cambridge, England)'
_journal_page_first 6999
_journal_page_last 7002
_journal_paper_doi 10.1039/c8cc03189d
_journal_volume 54
_journal_year 2018
_chemical_formula_sum 'C51.2 H86.4 O71.2 Zr12'
_chemical_formula_weight 2935.84
_chemical_name_systematic Zr12_acetate_solvate
_space_group_crystal_system triclinic
_space_group_IT_number 2
_space_group_name_Hall '-P 1'
_space_group_name_H-M_alt 'P -1'
_symmetry_space_group_name_Hall '-P 1'
_symmetry_space_group_name_H-M 'P -1'
_atom_sites_solution_hydrogens geom
_audit_creation_method SHELXL-2014/7
_audit_update_record
;
2018-05-14 deposited with the CCDC.
2018-05-23 downloaded from the CCDC.
;
_cell_angle_alpha 116.322(6)
_cell_angle_beta 93.693(6)
_cell_angle_gamma 106.969(5)
_cell_formula_units_Z 1
_cell_length_a 12.5793(8)
_cell_length_b 15.7491(8)
_cell_length_c 16.7679(13)
_cell_measurement_reflns_used 3387
_cell_measurement_temperature 118(2)
_cell_measurement_theta_max 61.1090
_cell_measurement_theta_min 4.0420
_cell_volume 2774.1(4)
_computing_cell_refinement
;
CrysAlisPro, Agilent Technologies,
Version 1.171.37.35 (release 13-08-2014 CrysAlis171 .NET)
(compiled Aug 13 2014,18:06:01)
;
_computing_data_collection
;
CrysAlisPro, Agilent Technologies,
Version 1.171.37.35 (release 13-08-2014 CrysAlis171 .NET)
(compiled Aug 13 2014,18:06:01)
;
_computing_data_reduction
;
CrysAlisPro, Agilent Technologies,
Version 1.171.37.35 (release 13-08-2014 CrysAlis171 .NET)
(compiled Aug 13 2014,18:06:01)
;
_computing_structure_refinement 'SHELXL-2014/7 (Sheldrick, 2014)'
_diffrn_ambient_temperature 118(2)
_diffrn_detector_area_resol_mean 10.4323
_diffrn_measured_fraction_theta_full 0.995
_diffrn_measured_fraction_theta_max 0.995
_diffrn_measurement_device_type 'Nova (Cu) X-ray Source'
_diffrn_measurement_method '\w scans'
_diffrn_radiation_type CuK\a
_diffrn_radiation_wavelength 1.54184
_diffrn_reflns_av_R_equivalents 0.0647
_diffrn_reflns_av_unetI/netI 0.0865
_diffrn_reflns_Laue_measured_fraction_full 0.995
_diffrn_reflns_Laue_measured_fraction_max 0.995
_diffrn_reflns_limit_h_max 12
_diffrn_reflns_limit_h_min -13
_diffrn_reflns_limit_k_max 17
_diffrn_reflns_limit_k_min -17
_diffrn_reflns_limit_l_max 18
_diffrn_reflns_limit_l_min -17
_diffrn_reflns_number 17266
_diffrn_reflns_point_group_measured_fraction_full 0.995
_diffrn_reflns_point_group_measured_fraction_max 0.995
_diffrn_reflns_theta_full 58.928
_diffrn_reflns_theta_max 58.928
_diffrn_reflns_theta_min 3.018
_diffrn_source 'sealed X-ray tube'
_exptl_absorpt_coefficient_mu 9.685
_exptl_absorpt_correction_T_max 1.00000
_exptl_absorpt_correction_T_min 0.64549
_exptl_absorpt_correction_type multi-scan
_exptl_absorpt_process_details
;
CrysAlisPro, Agilent Technologies,
Version 1.171.37.35 (release 13-08-2014 CrysAlis171 .NET)
(compiled Aug 13 2014,18:06:01)
Empirical absorption correction using spherical harmonics,
 implemented in SCALE3 ABSPACK scaling algorithm.
;
_exptl_crystal_colour colourless
_exptl_crystal_density_diffrn 1.757
_exptl_crystal_description plate
_exptl_crystal_F_000 1443
_exptl_crystal_recrystallization_method 'Re-crystallisation from solvent: Acetic acid'
_exptl_crystal_size_max 0.3
_exptl_crystal_size_mid 0.2
_exptl_crystal_size_min 0.1
_refine_diff_density_max 2.048
_refine_diff_density_min -0.888
_refine_diff_density_rms 0.213
_refine_ls_extinction_method none
_refine_ls_goodness_of_fit_ref 0.996
_refine_ls_hydrogen_treatment constr
_refine_ls_matrix_type full
_refine_ls_number_parameters 625
_refine_ls_number_reflns 7922
_refine_ls_number_restraints 17
_refine_ls_restrained_S_all 1.000
_refine_ls_R_factor_all 0.0962
_refine_ls_R_factor_gt 0.0657
_refine_ls_shift/su_max 0.000
_refine_ls_shift/su_mean 0.000
_refine_ls_structure_factor_coef Fsqd
_refine_ls_weighting_details 'w=1/[\s^2^(Fo^2^)+(0.0967P)^2^] where P=(Fo^2^+2Fc^2^)/3'
_refine_ls_weighting_scheme calc
_refine_ls_wR_factor_gt 0.1595
_refine_ls_wR_factor_ref 0.1855
_reflns_Friedel_coverage 0.000
_reflns_number_gt 5320
_reflns_number_total 7922
_reflns_threshold_expression 'I > 2\s(I)'
_cod_data_source_file c8cc03189d2.cif
_cod_data_source_block zr12_acetate_sq
_cod_depositor_comments 'Adding full bibliography for 7121717--7121718.cif.'
_cod_original_cell_volume 2774.1(3)
_cod_original_formula_sum 'C51.20 H86.40 O71.20 Zr12'
_cod_database_code 7121717
_shelx_shelxl_version_number 2014/7
_shelx_space_group_comment
;
The symmetry employed for this shelxl refinement is uniquely defined
by the following loop, which should always be used as a source of
symmetry information in preference to the above space-group names.
They are only intended as comments.
;

loop_
_space_group_symop_operation_xyz
'x, y, z'
'-x, -y, -z'

loop_
_atom_site_label
_atom_site_type_symbol
_atom_site_fract_x
_atom_site_fract_y
_atom_site_fract_z
_atom_site_U_iso_or_equiv
_atom_site_adp_type
_atom_site_occupancy
_atom_site_site_symmetry_order
_atom_site_calc_flag
_atom_site_refinement_flags_posn
_atom_site_refinement_flags_adp
_atom_site_refinement_flags_occupancy
Zr3 Zr 0.78052(7) 0.22604(7) 0.61519(7) 0.0328(3) Uani 1 1 d . . .
Zr4 Zr 0.70646(7) 0.42136(7) 0.61042(7) 0.0345(3) Uani 1 1 d . . .
Zr1 Zr 0.48936(7) 0.19121(7) 0.54130(7) 0.0317(3) Uani 1 1 d . . .
Zr2 Zr 0.58571(7) 0.20100(7) 0.75197(7) 0.0324(3) Uani 1 1 d . . .
Zr6 Zr 0.79761(7) 0.43579(7) 0.82047(7) 0.0359(3) Uani 1 1 d . . .
Zr5 Zr 0.51089(7) 0.39692(7) 0.74704(7) 0.0335(3) Uani 1 1 d . . .
O9 O 0.3328(6) 0.3387(6) 0.6709(6) 0.0382(18) Uani 1 1 d . . .
O3 O 0.6812(5) 0.4584(5) 0.7422(5) 0.0322(16) Uani 1 1 d . . .
O4 O 0.6229(5) 0.3784(5) 0.8384(5) 0.0319(16) Uani 1 1 d . . .
H4O H 0.6135 0.4034 0.9014 0.048 Uiso 1 1 calc R U .
O8 O 0.5226(5) 0.3636(5) 0.6068(5) 0.0342(17) Uani 1 1 d . . .
H8O H 0.4730 0.3836 0.5764 0.051 Uiso 1 1 calc R U .
O29 O 0.4699(6) 0.2260(5) 0.4286(5) 0.0373(18) Uani 1 1 d . . .
O1 O 0.5973(5) 0.1299(5) 0.6028(5) 0.0290(15) Uani 1 1 d . . .
H1O H 0.5780 0.0562 0.5709 0.044 Uiso 1 1 calc R U .
O6 O 0.7387(6) 0.2819(5) 0.7400(5) 0.0361(17) Uani 1 1 d . . .
O17 O 0.6364(6) -0.0474(5) 0.4810(5) 0.0375(18) Uani 1 1 d . . .
O14 O 0.4918(6) -0.0653(5) 0.5814(5) 0.0370(18) Uani 1 1 d . . .
O26 O 0.8074(7) 0.5800(6) 0.9484(6) 0.050(2) Uani 1 1 d . . .
O22 O 0.8306(6) 0.3998(6) 0.5223(5) 0.0405(19) Uani 1 1 d . . .
O18 O 0.7607(5) 0.0899(5) 0.4880(5) 0.0371(18) Uani 1 1 d . . .
O31 O 0.8188(6) 0.3992(6) 0.9320(5) 0.0423(18) Uani 1 1 d . . .
O16 O 0.8035(6) 0.1135(6) 0.6550(5) 0.0381(18) Uani 1 1 d . . .
O19 O 0.9546(6) 0.2878(6) 0.6941(6) 0.0393(18) Uani 1 1 d . . .
O27 O 0.4854(6) 0.5376(6) 0.7494(6) 0.048(2) Uani 1 1 d . . .
O13 O 0.4554(6) 0.0512(5) 0.7012(5) 0.0391(18) Uani 1 1 d . . .
O7 O 0.8396(6) 0.4055(5) 0.6875(5) 0.0396(18) Uani 1 1 d . . .
H7O H 0.9184 0.4417 0.6893 0.059 Uiso 1 1 calc R U .
O2 O 0.6633(5) 0.2686(5) 0.5629(5) 0.0349(17) Uani 1 1 d . . .
O20 O 0.9650(6) 0.4189(6) 0.8293(5) 0.0454(19) Uani 1 1 d . . .
O12 O 0.4510(6) 0.2205(5) 0.8301(5) 0.0395(18) Uani 1 1 d . . .
O5 O 0.4957(6) 0.2478(5) 0.6796(5) 0.0371(18) Uani 1 1 d . . .
O24 O 0.6714(7) 0.5583(6) 0.6188(6) 0.052(2) Uani 1 1 d . . .
O10 O 0.3207(6) 0.2093(5) 0.5350(5) 0.0400(18) Uani 1 1 d . . .
O32 O 0.6745(6) 0.2526(6) 0.8912(5) 0.0395(18) Uani 1 1 d . . .
O11 O 0.4000(6) 0.3439(5) 0.8273(5) 0.0374(17) Uani 1 1 d . . .
O28 O 0.5369(6) 0.5412(6) 0.8781(6) 0.0444(19) Uani 1 1 d . . .
O21 O 0.8804(6) 0.2758(5) 0.5287(5) 0.0392(18) Uani 1 1 d . . .
O15 O 0.6792(6) 0.0975(6) 0.7416(5) 0.0422(19) Uani 1 1 d . . .
O30 O 0.6143(7) 0.3716(6) 0.4687(6) 0.0417(19) Uani 1 1 d . . .
O25 O 0.9231(7) 0.5924(6) 0.8576(6) 0.049(2) Uani 1 1 d . . .
O23 O 0.8453(6) 0.5812(6) 0.6752(6) 0.052(2) Uani 1 1 d . U .
C21 C 0.5275(10) 0.2960(9) 0.4131(9) 0.042(3) Uani 1 1 d . . .
C11 C 1.0059(10) 0.3568(10) 0.7729(9) 0.044(3) Uani 1 1 d . . .
C1 C 0.2814(10) 0.2721(9) 0.5905(9) 0.040(3) Uani 1 1 d . . .
C3 C 0.3900(9) 0.2738(8) 0.8469(8) 0.035(3) Uani 1 1 d . . .
C5 C 0.4420(8) -0.0403(8) 0.6464(8) 0.035(3) Uani 1 1 d . . .
C13 C 0.8858(9) 0.3393(9) 0.5025(8) 0.040(3) Uani 1 1 d . . .
C23 C 0.7593(9) 0.3296(10) 0.9462(9) 0.046(3) Uani 1 1 d . . .
C9 C 0.7185(9) -0.0044(8) 0.4558(8) 0.039(3) Uani 1 1 d . . .
C6 C 0.3646(10) -0.1190(9) 0.6643(9) 0.043(3) Uani 1 1 d . . .
H6A H 0.3357 -0.1829 0.6090 0.064 Uiso 1 1 calc R U .
H6B H 0.3021 -0.0992 0.6854 0.064 Uiso 1 1 calc R U .
H6C H 0.4063 -0.1254 0.7101 0.064 Uiso 1 1 calc R U .
C17 C 0.8907(11) 0.6343(11) 0.9306(10) 0.059(3) Uani 1 1 d . U .
C14 C 0.9709(10) 0.3491(9) 0.4446(9) 0.047(3) Uani 1 1 d . . .
H14A H 1.0201 0.3132 0.4464 0.071 Uiso 1 1 calc R U .
H14B H 1.0157 0.4195 0.4678 0.071 Uiso 1 1 calc R U .
H14C H 0.9309 0.3209 0.3826 0.071 Uiso 1 1 calc R U .
C19 C 0.5128(10) 0.5872(10) 0.8373(10) 0.051(3) Uani 1 1 d . . .
C2 C 0.1593(9) 0.2597(10) 0.5579(9) 0.053(3) Uani 1 1 d . . .
H2A H 0.1125 0.2422 0.5952 0.079 Uiso 1 1 calc R U .
H2B H 0.1306 0.2068 0.4955 0.079 Uiso 1 1 calc R U .
H2C H 0.1579 0.3222 0.5624 0.079 Uiso 1 1 calc R U .
C22 C 0.4884(10) 0.2869(9) 0.3230(9) 0.048(3) Uani 1 1 d . . .
H22A H 0.4556 0.3373 0.3315 0.072 Uiso 1 1 calc R U .
H22B H 0.4323 0.2206 0.2840 0.072 Uiso 1 1 calc R U .
H22C H 0.5523 0.2968 0.2955 0.072 Uiso 1 1 calc R U .
C10 C 0.7732(9) -0.0657(9) 0.3840(9) 0.046(3) Uani 1 1 d . . .
H10A H 0.8047 -0.0296 0.3525 0.069 Uiso 1 1 calc R U .
H10B H 0.7166 -0.1303 0.3410 0.069 Uiso 1 1 calc R U .
H10C H 0.8329 -0.0760 0.4131 0.069 Uiso 1 1 calc R U .
C7 C 0.7566(9) 0.0758(9) 0.7022(8) 0.044(3) Uani 1 1 d . . .
C15 C 0.7741(10) 0.6188(9) 0.6596(9) 0.047(3) Uani 1 1 d . U .
C12 C 1.1280(10) 0.3734(11) 0.8089(9) 0.061(4) Uani 1 1 d . . .
H12A H 1.1349 0.3092 0.7939 0.092 Uiso 1 1 calc R U .
H12B H 1.1484 0.4159 0.8740 0.092 Uiso 1 1 calc R U .
H12C H 1.1780 0.4056 0.7815 0.092 Uiso 1 1 calc R U .
C4 C 0.2971(9) 0.2535(10) 0.8947(9) 0.050(3) Uani 1 1 d . . .
H4A H 0.2930 0.1953 0.9014 0.075 Uiso 1 1 calc R U .
H4B H 0.2256 0.2409 0.8595 0.075 Uiso 1 1 calc R U .
H4C H 0.3132 0.3114 0.9539 0.075 Uiso 1 1 calc R U .
C24 C 0.7935(11) 0.3379(10) 1.0360(9) 0.057(3) Uani 1 1 d . . .
H24A H 0.7434 0.3616 1.0741 0.085 Uiso 1 1 calc R U .
H24B H 0.8704 0.3849 1.0645 0.085 Uiso 1 1 calc R U .
H24C H 0.7889 0.2725 1.0279 0.085 Uiso 1 1 calc R U .
C8 C 0.7927(10) -0.0043(10) 0.7078(10) 0.056(4) Uani 1 1 d . . .
H8A H 0.7566 -0.0675 0.6525 0.084 Uiso 1 1 calc R U .
H8B H 0.7707 -0.0119 0.7587 0.084 Uiso 1 1 calc R U .
H8C H 0.8741 0.0152 0.7159 0.084 Uiso 1 1 calc R U .
C16 C 0.8075(12) 0.7283(9) 0.6871(12) 0.072(4) Uani 1 1 d . . .
H16A H 0.7698 0.7357 0.6403 0.108 Uiso 1 1 calc R U .
H16B H 0.8886 0.7572 0.6956 0.108 Uiso 1 1 calc R U .
H16C H 0.7858 0.7626 0.7432 0.108 Uiso 1 1 calc R U .
C20 C 0.5122(13) 0.6909(9) 0.8880(10) 0.064(4) Uani 1 1 d . . .
H20A H 0.4497 0.6965 0.8572 0.096 Uiso 1 1 calc R U .
H20B H 0.5827 0.7384 0.8911 0.096 Uiso 1 1 calc R U .
H20C H 0.5038 0.7053 0.9487 0.096 Uiso 1 1 calc R U .
C18 C 0.9503(15) 0.7460(12) 0.9996(13) 0.098(5) Uani 1 1 d . U .
H18A H 0.8975 0.7807 1.0056 0.147 Uiso 1 1 calc R U .
H18B H 1.0135 0.7750 0.9792 0.147 Uiso 1 1 calc R U .
H18C H 0.9775 0.7528 1.0578 0.147 Uiso 1 1 calc R U .
C25 C 1.1197(15) 0.5870(14) 0.7237(12) 0.069(5) Uani 0.8 1 d D . P
C26 C 1.2326(14) 0.6089(18) 0.6954(16) 0.093(6) Uani 0.8 1 d D U P
H26A H 1.2733 0.6808 0.7257 0.139 Uiso 0.8 1 calc R U P
H26B H 1.2772 0.5768 0.7121 0.139 Uiso 0.8 1 calc R U P
H26C H 1.2185 0.5829 0.6305 0.139 Uiso 0.8 1 calc R U P
O33 O 1.0584(10) 0.4986(12) 0.6907(10) 0.078(4) Uani 0.8 1 d D . P
O34 O 1.0915(10) 0.6560(11) 0.7750(10) 0.084(4) Uani 0.8 1 d D . P
H34 H 1.0284 0.6324 0.7832 0.126 Uiso 0.8 1 calc R U P
O1W O 0.3848(7) 0.4364(6) 0.5473(6) 0.057(2) Uani 1 1 d . . .
O2W O 0.6247(7) 0.4656(6) 1.0152(6) 0.055(2) Uani 1 1 d . . .

loop_
_atom_site_aniso_label
_atom_site_aniso_U_11
_atom_site_aniso_U_22
_atom_site_aniso_U_33
_atom_site_aniso_U_23
_atom_site_aniso_U_13
_atom_site_aniso_U_12
Zr3 0.0327(5) 0.0377(5) 0.0438(6) 0.0262(5) 0.0161(4) 0.0218(4)
Zr4 0.0363(5) 0.0366(5) 0.0478(7) 0.0282(5) 0.0183(4) 0.0214(4)
Zr1 0.0340(5) 0.0351(5) 0.0428(6) 0.0260(5) 0.0162(4) 0.0217(4)
Zr2 0.0353(5) 0.0364(5) 0.0403(6) 0.0244(5) 0.0153(4) 0.0218(4)
Zr6 0.0345(5) 0.0393(5) 0.0451(7) 0.0250(5) 0.0157(4) 0.0193(4)
Zr5 0.0370(5) 0.0357(5) 0.0449(6) 0.0263(5) 0.0187(4) 0.0227(4)
O9 0.044(4) 0.046(5) 0.046(6) 0.033(4) 0.017(4) 0.026(4)
O3 0.034(4) 0.033(4) 0.041(5) 0.022(4) 0.019(3) 0.018(3)
O4 0.038(4) 0.037(4) 0.026(4) 0.014(3) 0.010(3) 0.020(3)
O8 0.036(4) 0.040(4) 0.042(5) 0.026(4) 0.022(3) 0.022(3)
O29 0.043(4) 0.047(4) 0.048(5) 0.033(4) 0.021(4) 0.032(4)
O1 0.037(4) 0.035(4) 0.033(4) 0.025(3) 0.017(3) 0.023(3)
O6 0.045(4) 0.039(4) 0.042(5) 0.023(4) 0.027(4) 0.031(3)
O17 0.040(4) 0.040(4) 0.058(5) 0.034(4) 0.024(4) 0.030(4)
O14 0.041(4) 0.037(4) 0.054(5) 0.031(4) 0.019(4) 0.026(3)
O26 0.052(5) 0.047(5) 0.061(6) 0.028(4) 0.022(4) 0.024(4)
O22 0.042(4) 0.053(5) 0.056(5) 0.038(4) 0.027(4) 0.033(4)
O18 0.037(4) 0.034(4) 0.058(5) 0.031(4) 0.022(4) 0.019(3)
O31 0.041(4) 0.051(5) 0.043(5) 0.027(4) 0.015(4) 0.019(4)
O16 0.040(4) 0.051(5) 0.050(5) 0.036(4) 0.018(4) 0.032(4)
O19 0.045(4) 0.045(5) 0.045(5) 0.028(4) 0.017(4) 0.027(4)
O27 0.054(5) 0.050(5) 0.062(6) 0.035(5) 0.023(4) 0.034(4)
O13 0.043(4) 0.040(4) 0.053(5) 0.028(4) 0.024(4) 0.028(4)
O7 0.031(4) 0.044(4) 0.056(5) 0.029(4) 0.017(3) 0.020(3)
O2 0.031(4) 0.045(4) 0.033(4) 0.017(4) 0.011(3) 0.021(3)
O20 0.049(4) 0.055(5) 0.044(5) 0.026(4) 0.021(4) 0.027(4)
O12 0.051(4) 0.041(4) 0.048(5) 0.032(4) 0.027(4) 0.025(4)
O5 0.038(4) 0.044(4) 0.059(5) 0.041(4) 0.026(4) 0.025(3)
O24 0.062(5) 0.046(5) 0.079(7) 0.048(5) 0.031(5) 0.030(4)
O10 0.043(4) 0.044(4) 0.056(5) 0.034(4) 0.020(4) 0.028(4)
O32 0.041(4) 0.046(5) 0.048(5) 0.031(4) 0.013(4) 0.025(4)
O11 0.037(4) 0.036(4) 0.052(5) 0.026(4) 0.017(4) 0.022(3)
O28 0.055(5) 0.049(5) 0.054(5) 0.036(4) 0.024(4) 0.030(4)
O21 0.036(4) 0.042(4) 0.062(6) 0.037(4) 0.020(4) 0.022(3)
O15 0.048(4) 0.049(5) 0.054(5) 0.032(4) 0.027(4) 0.035(4)
O30 0.051(5) 0.043(5) 0.063(6) 0.043(5) 0.025(4) 0.030(4)
O25 0.053(5) 0.048(5) 0.056(6) 0.026(4) 0.029(4) 0.025(4)
O23 0.048(4) 0.042(5) 0.083(7) 0.037(5) 0.030(4) 0.023(4)
C21 0.056(7) 0.035(7) 0.059(9) 0.032(7) 0.027(7) 0.031(6)
C11 0.041(6) 0.059(8) 0.050(9) 0.039(7) 0.017(6) 0.021(6)
C1 0.048(7) 0.044(7) 0.060(9) 0.037(7) 0.027(7) 0.037(6)
C3 0.043(6) 0.033(6) 0.038(7) 0.019(5) 0.016(5) 0.021(5)
C5 0.027(5) 0.043(7) 0.043(7) 0.022(6) 0.012(5) 0.022(5)
C13 0.037(6) 0.048(7) 0.049(8) 0.033(6) 0.019(5) 0.019(5)
C23 0.028(6) 0.069(9) 0.061(9) 0.042(8) 0.015(6) 0.029(6)
C9 0.036(6) 0.033(6) 0.053(8) 0.020(6) 0.010(5) 0.018(5)
C6 0.053(7) 0.043(7) 0.057(8) 0.034(6) 0.030(6) 0.030(6)
C17 0.057(8) 0.070(6) 0.054(9) 0.029(6) 0.023(7) 0.027(7)
C14 0.059(7) 0.055(7) 0.063(9) 0.044(7) 0.037(7) 0.036(6)
C19 0.054(7) 0.064(8) 0.056(10) 0.036(8) 0.029(7) 0.036(7)
C2 0.046(7) 0.059(8) 0.066(9) 0.027(7) 0.017(6) 0.039(6)
C22 0.054(7) 0.056(8) 0.056(9) 0.042(7) 0.016(6) 0.025(6)
C10 0.043(6) 0.050(7) 0.062(9) 0.035(7) 0.027(6) 0.024(6)
C7 0.040(6) 0.051(7) 0.050(8) 0.031(7) 0.012(6) 0.018(6)
C15 0.047(7) 0.045(7) 0.069(9) 0.036(7) 0.035(6) 0.025(6)
C12 0.054(7) 0.085(10) 0.047(9) 0.024(8) 0.011(6) 0.039(7)
C4 0.043(6) 0.062(8) 0.081(10) 0.055(8) 0.031(6) 0.032(6)
C24 0.063(8) 0.066(9) 0.053(9) 0.037(7) 0.014(7) 0.026(7)
C8 0.055(7) 0.069(9) 0.080(11) 0.050(8) 0.029(7) 0.045(7)
C16 0.075(9) 0.039(7) 0.116(14) 0.044(9) 0.029(9) 0.029(7)
C20 0.105(11) 0.044(8) 0.065(10) 0.034(7) 0.031(8) 0.041(8)
C18 0.096(8) 0.069(6) 0.102(9) 0.018(5) 0.053(7) 0.024(6)
C25 0.088(15) 0.093(16) 0.064(14) 0.052(13) 0.028(11) 0.056(14)
C26 0.064(10) 0.121(14) 0.114(15) 0.082(12) 0.010(10) 0.023(10)
O33 0.057(7) 0.106(11) 0.108(12) 0.083(10) 0.026(7) 0.028(8)
O34 0.055(7) 0.125(12) 0.109(12) 0.081(10) 0.046(7) 0.037(8)
O1W 0.060(5) 0.061(5) 0.079(7) 0.051(5) 0.016(5) 0.032(4)
O2W 0.062(5) 0.065(6) 0.056(6) 0.036(5) 0.018(4) 0.035(4)

loop_
_atom_type_symbol
_atom_type_description
_atom_type_scat_dispersion_real
_atom_type_scat_dispersion_imag
_atom_type_scat_source
C C 0.0181 0.0091 'International Tables Vol C Tables 4.2.6.8 and 6.1.1.4'
H H 0.0000 0.0000 'International Tables Vol C Tables 4.2.6.8 and 6.1.1.4'
O O 0.0492 0.0322 'International Tables Vol C Tables 4.2.6.8 and 6.1.1.4'
Zr Zr -0.1862 2.2449 'International Tables Vol C Tables 4.2.6.8 and 6.1.1.4'

loop_
_geom_angle_atom_site_label_1
_geom_angle_atom_site_label_2
_geom_angle_atom_site_label_3
_geom_angle
_geom_angle_site_symmetry_1
_geom_angle_site_symmetry_3
O6 Zr3 O2 91.3(3) . .
O6 Zr3 O19 85.0(3) . .
O2 Zr3 O19 140.9(3) . .
O6 Zr3 O18 145.7(3) . .
O2 Zr3 O18 96.2(3) . .
O19 Zr3 O18 108.5(3) . .
O6 Zr3 O21 141.7(3) . .
O2 Zr3 O21 81.3(2) . .
O19 Zr3 O21 78.1(3) . .
O18 Zr3 O21 72.6(3) . .
O6 Zr3 O16 81.1(3) . .
O2 Zr3 O16 145.4(3) . .
O19 Zr3 O16 72.3(3) . .
O18 Zr3 O16 73.7(3) . .
O21 Zr3 O16 124.4(2) . .
O6 Zr3 O1 70.2(3) . .
O2 Zr3 O1 69.3(2) . .
O19 Zr3 O1 142.6(2) . .
O18 Zr3 O1 81.2(2) . .
O21 Zr3 O1 138.0(3) . .
O16 Zr3 O1 76.4(2) . .
O6 Zr3 O7 69.3(3) . .
O2 Zr3 O7 69.8(3) . .
O19 Zr3 O7 72.6(2) . .
O18 Zr3 O7 144.4(2) . .
O21 Zr3 O7 72.9(2) . .
O16 Zr3 O7 135.4(3) . .
O1 Zr3 O7 120.3(2) . .
O6 Zr3 Zr6 31.26(19) . .
O2 Zr3 Zr6 83.21(19) . .
O19 Zr3 Zr6 73.68(19) . .
O18 Zr3 Zr6 176.66(16) . .
O21 Zr3 Zr6 110.48(19) . .
O16 Zr3 Zr6 104.9(2) . .
O1 Zr3 Zr6 95.49(17) . .
O7 Zr3 Zr6 38.33(17) . .
O6 Zr3 Zr4 81.65(18) . .
O2 Zr3 Zr4 31.9(2) . .
O19 Zr3 Zr4 109.47(18) . .
O18 Zr3 Zr4 120.28(18) . .
O21 Zr3 Zr4 72.31(16) . .
O16 Zr3 Zr4 162.45(18) . .
O1 Zr3 Zr4 94.52(15) . .
O7 Zr3 Zr4 38.07(17) . .
Zr6 Zr3 Zr4 60.47(3) . .
O6 Zr3 Zr2 31.0(2) . .
O2 Zr3 Zr2 82.98(18) . .
O19 Zr3 Zr2 110.19(19) . .
O18 Zr3 Zr2 116.99(16) . .
O21 Zr3 Zr2 162.43(16) . .
O16 Zr3 Zr2 73.22(17) . .
O1 Zr3 Zr2 39.53(17) . .
O7 Zr3 Zr2 94.32(16) . .
Zr6 Zr3 Zr2 59.69(3) . .
Zr4 Zr3 Zr2 90.18(3) . .
O6 Zr3 Zr1 81.0(2) . .
O2 Zr3 Zr1 30.53(18) . .
O19 Zr3 Zr1 162.8(2) . .
O18 Zr3 Zr1 88.70(17) . .
O21 Zr3 Zr1 107.16(18) . .
O16 Zr3 Zr1 115.01(18) . .
O1 Zr3 Zr1 38.77(15) . .
O7 Zr3 Zr1 92.97(16) . .
Zr6 Zr3 Zr1 89.17(3) . .
Zr4 Zr3 Zr1 58.59(2) . .
Zr2 Zr3 Zr1 60.49(2) . .
O2 Zr4 O3 96.7(3) . .
O2 Zr4 O7 74.2(3) . .
O3 Zr4 O7 70.0(2) . .
O2 Zr4 O8 74.4(2) . .
O3 Zr4 O8 69.6(3) . .
O7 Zr4 O8 124.5(3) . .
O2 Zr4 O22 83.4(2) . .
O3 Zr4 O22 145.0(3) . .
O7 Zr4 O22 76.5(3) . .
O8 Zr4 O22 141.9(3) . .
O2 Zr4 O30 83.6(3) . .
O3 Zr4 O30 142.1(2) . .
O7 Zr4 O30 143.9(3) . .
O8 Zr4 O30 74.1(3) . .
O22 Zr4 O30 72.9(3) . .
O2 Zr4 O24 152.6(3) . .
O3 Zr4 O24 91.2(3) . .
O7 Zr4 O24 132.9(3) . .
O8 Zr4 O24 84.0(3) . .
O22 Zr4 O24 104.7(3) . .
O30 Zr4 O24 74.3(3) . .
O2 Zr4 O23 149.3(2) . .
O3 Zr4 O23 86.7(3) . .
O7 Zr4 O23 78.5(3) . .
O8 Zr4 O23 134.2(2) . .
O22 Zr4 O23 76.8(3) . .
O30 Zr4 O23 112.0(3) . .
O24 Zr4 O23 57.0(3) . .
O2 Zr4 C15 174.4(3) . .
O3 Zr4 C15 88.5(3) . .
O7 Zr4 C15 105.8(4) . .
O8 Zr4 C15 109.5(3) . .
O22 Zr4 C15 91.2(3) . .
O30 Zr4 C15 93.6(3) . .
O24 Zr4 C15 28.5(3) . .
O23 Zr4 C15 28.5(3) . .
O2 Zr4 Zr1 33.35(17) . .
O3 Zr4 Zr1 85.76(18) . .
O7 Zr4 Zr1 99.81(19) . .
O8 Zr4 Zr1 41.26(17) . .
O22 Zr4 Zr1 110.1(2) . .
O30 Zr4 Zr1 73.75(19) . .
O24 Zr4 Zr1 122.2(2) . .
O23 Zr4 Zr1 172.4(2) . .
C15 Zr4 Zr1 150.0(3) . .
O2 Zr4 Zr3 32.41(18) . .
O3 Zr4 Zr3 86.05(17) . .
O7 Zr4 Zr3 41.95(19) . .
O8 Zr4 Zr3 99.15(17) . .
O22 Zr4 Zr3 75.37(17) . .
O30 Zr4 Zr3 110.46(17) . .
O24 Zr4 Zr3 174.8(2) . .
O23 Zr4 Zr3 118.32(19) . .
C15 Zr4 Zr3 146.8(3) . .
Zr1 Zr4 Zr3 62.07(2) . .
O2 Zr4 Zr6 82.9(2) . .
O3 Zr4 Zr6 33.38(17) . .
O7 Zr4 Zr6 36.75(18) . .
O8 Zr4 Zr6 94.88(18) . .
O22 Zr4 Zr6 113.00(19) . .
O30 Zr4 Zr6 164.49(19) . .
O24 Zr4 Zr6 116.0(2) . .
O23 Zr4 Zr6 83.5(2) . .
C15 Zr4 Zr6 100.4(3) . .
Zr1 Zr4 Zr6 90.75(3) . .
Zr3 Zr4 Zr6 59.75(3) . .
O5 Zr1 O2 92.9(3) . .
O5 Zr1 O17 87.9(3) . 2_656
O2 Zr1 O17 143.4(2) . 2_656
O5 Zr1 O29 142.7(2) . .
O2 Zr1 O29 85.2(3) . .
O17 Zr1 O29 115.1(3) 2_656 .
O5 Zr1 O14 143.7(2) . 2_656
O2 Zr1 O14 86.9(3) . 2_656
O17 Zr1 O14 71.8(2) 2_656 2_656
O29 Zr1 O14 73.5(2) . 2_656
O5 Zr1 O10 84.4(3) . .
O2 Zr1 O10 142.6(3) . .
O17 Zr1 O10 73.9(2) 2_656 .
O29 Zr1 O10 75.4(2) . .
O14 Zr1 O10 116.6(3) 2_656 .
O5 Zr1 O1 69.3(2) . .
O2 Zr1 O1 69.0(2) . .
O17 Zr1 O1 77.3(2) 2_656 .
O29 Zr1 O1 141.4(2) . .
O14 Zr1 O1 76.9(2) 2_656 .
O10 Zr1 O1 141.4(2) . .
O5 Zr1 O8 71.4(2) . .
O2 Zr1 O8 71.4(2) . .
O17 Zr1 O8 141.8(2) 2_656 .
O29 Zr1 O8 72.8(3) . .
O14 Zr1 O8 141.0(2) 2_656 .
O10 Zr1 O8 72.4(2) . .
O1 Zr1 O8 121.3(3) . .
O5 Zr1 Zr5 32.73(17) . .
O2 Zr1 Zr5 84.03(19) . .
O17 Zr1 Zr5 113.41(19) 2_656 .
O29 Zr1 Zr5 110.40(18) . .
O14 Zr1 Zr5 169.72(18) 2_656 .
O10 Zr1 Zr5 73.7(2) . .
O1 Zr1 Zr5 95.31(17) . .
O8 Zr1 Zr5 38.83(17) . .
O5 Zr1 Zr4 84.07(19) . .
O2 Zr1 Zr4 32.68(18) . .
O17 Zr1 Zr4 170.5(2) 2_656 .
O29 Zr1 Zr4 74.4(2) . .
O14 Zr1 Zr4 112.30(17) 2_656 .
O10 Zr1 Zr4 110.22(18) . .
O1 Zr1 Zr4 95.08(17) . .
O8 Zr1 Zr4 38.90(15) . .
Zr5 Zr1 Zr4 61.17(3) . .
O5 Zr1 Zr2 30.98(17) . .
O2 Zr1 Zr2 81.29(19) . .
O17 Zr1 Zr2 80.9(2) 2_656 .
O29 Zr1 Zr2 164.0(2) . .
O14 Zr1 Zr2 114.02(17) 2_656 .
O10 Zr1 Zr2 110.99(19) . .
O1 Zr1 Zr2 38.34(16) . .
O8 Zr1 Zr2 94.73(18) . .
Zr5 Zr1 Zr2 59.84(3) . .
Zr4 Zr1 Zr2 89.59(3) . .
O5 Zr1 Zr3 81.63(18) . .
O2 Zr1 Zr3 30.41(18) . .
O17 Zr1 Zr3 114.47(16) 2_656 .
O29 Zr1 Zr3 111.18(17) . .
O14 Zr1 Zr3 80.11(18) 2_656 .
O10 Zr1 Zr3 163.3(2) . .
O1 Zr1 Zr3 38.59(15) . .
O8 Zr1 Zr3 94.41(16) . .
Zr5 Zr1 Zr3 89.62(3) . .
Zr4 Zr1 Zr3 59.34(2) . .
Zr2 Zr1 Zr3 58.77(2) . .
O6 Zr2 O5 91.4(3) . .
O6 Zr2 O13 145.7(2) . .
O5 Zr2 O13 95.7(3) . .
O6 Zr2 O32 85.9(3) . .
O5 Zr2 O32 140.3(3) . .
O13 Zr2 O32 108.5(3) . .
O6 Zr2 O12 141.7(3) . .
O5 Zr2 O12 81.1(2) . .
O13 Zr2 O12 72.6(3) . .
O32 Zr2 O12 77.1(3) . .
O6 Zr2 O15 81.3(2) . .
O5 Zr2 O15 145.6(3) . .
O13 Zr2 O15 73.9(3) . .
O32 Zr2 O15 73.1(3) . .
O12 Zr2 O15 124.2(2) . .
O6 Zr2 O1 70.5(3) . .
O5 Zr2 O1 69.4(2) . .
O13 Zr2 O1 80.7(2) . .
O32 Zr2 O1 143.9(2) . .
O12 Zr2 O1 137.6(3) . .
O15 Zr2 O1 76.5(2) . .
O6 Zr2 O4 69.9(2) . .
O5 Zr2 O4 69.3(3) . .
O13 Zr2 O4 143.5(2) . .
O32 Zr2 O4 72.6(2) . .
O12 Zr2 O4 72.4(2) . .
O15 Zr2 O4 136.2(3) . .
O1 Zr2 O4 120.7(2) . .
O6 Zr2 Zr6 31.40(18) . .
O5 Zr2 Zr6 83.19(19) . .
O13 Zr2 Zr6 176.64(19) . .
O32 Zr2 Zr6 74.07(19) . .
O12 Zr2 Zr6 110.35(19) . .
O15 Zr2 Zr6 105.2(2) . .
O1 Zr2 Zr6 95.92(16) . .
O4 Zr2 Zr6 38.85(15) . .
O6 Zr2 Zr5 81.43(17) . .
O5 Zr2 Zr5 31.6(2) . .
O13 Zr2 Zr5 119.92(17) . .
O32 Zr2 Zr5 109.24(18) . .
O12 Zr2 Zr5 72.55(17) . .
O15 Zr2 Zr5 162.39(18) . .
O1 Zr2 Zr5 94.26(15) . .
O4 Zr2 Zr5 37.75(16) . .
Zr6 Zr2 Zr5 60.31(2) . .
O6 Zr2 Zr3 31.0(2) . .
O5 Zr2 Zr3 83.11(16) . .
O13 Zr2 Zr3 116.94(18) . .
O32 Zr2 Zr3 111.20(18) . .
O12 Zr2 Zr3 162.36(17) . .
O15 Zr2 Zr3 73.40(18) . .
O1 Zr2 Zr3 39.88(16) . .
O4 Zr2 Zr3 94.78(15) . .
Zr6 Zr2 Zr3 59.81(3) . .
Zr5 Zr2 Zr3 89.87(3) . .
O6 Zr2 Zr1 81.2(2) . .
O5 Zr2 Zr1 30.52(19) . .
O13 Zr2 Zr1 88.1(2) . .
O32 Zr2 Zr1 163.2(2) . .
O12 Zr2 Zr1 106.85(19) . .
O15 Zr2 Zr1 115.2(2) . .
O1 Zr2 Zr1 38.85(15) . .
O4 Zr2 Zr1 92.76(16) . .
Zr6 Zr2 Zr1 89.37(3) . .
Zr5 Zr2 Zr1 58.27(3) . .
Zr3 Zr2 Zr1 60.74(2) . .
O6 Zr6 O3 94.7(3) . .
O6 Zr6 O7 73.1(3) . .
O3 Zr6 O7 69.4(2) . .
O6 Zr6 O20 83.5(3) . .
O3 Zr6 O20 142.5(3) . .
O7 Zr6 O20 74.3(3) . .
O6 Zr6 O31 83.4(3) . .
O3 Zr6 O31 143.6(2) . .
O7 Zr6 O31 142.0(2) . .
O20 Zr6 O31 73.7(3) . .
O6 Zr6 O4 73.7(2) . .
O3 Zr6 O4 69.8(2) . .
O7 Zr6 O4 124.0(3) . .
O20 Zr6 O4 142.8(3) . .
O31 Zr6 O4 74.8(2) . .
O6 Zr6 O25 149.8(3) . .
O3 Zr6 O25 88.0(3) . .
O7 Zr6 O25 79.8(3) . .
O20 Zr6 O25 76.4(3) . .
O31 Zr6 O25 111.6(3) . .
O4 Zr6 O25 134.4(2) . .
O6 Zr6 O26 152.1(3) . .
O3 Zr6 O26 90.4(3) . .
O7 Zr6 O26 133.8(3) . .
O20 Zr6 O26 108.5(3) . .
O31 Zr6 O26 76.4(3) . .
O4 Zr6 O26 82.5(3) . .
O25 Zr6 O26 57.6(3) . .
O6 Zr6 C17 175.0(3) . .
O3 Zr6 C17 90.1(4) . .
O7 Zr6 C17 107.2(3) . .
O20 Zr6 C17 91.7(3) . .
O31 Zr6 C17 93.7(4) . .
O4 Zr6 C17 109.6(3) . .
O25 Zr6 C17 28.6(3) . .
O26 Zr6 C17 29.1(3) . .
O6 Zr6 Zr2 31.61(17) . .
O3 Zr6 Zr2 86.22(17) . .
O7 Zr6 Zr2 98.44(19) . .
O20 Zr6 Zr2 108.6(2) . .
O31 Zr6 Zr2 73.2(2) . .
O4 Zr6 Zr2 42.46(17) . .
O25 Zr6 Zr2 174.2(2) . .
O26 Zr6 Zr2 122.0(2) . .
C17 Zr6 Zr2 150.9(3) . .
O6 Zr6 Zr3 31.44(18) . .
O3 Zr6 Zr3 85.77(18) . .
O7 Zr6 Zr3 42.01(18) . .
O20 Zr6 Zr3 73.3(2) . .
O31 Zr6 Zr3 108.3(2) . .
O4 Zr6 Zr3 98.71(18) . .
O25 Zr6 Zr3 119.43(19) . .
O26 Zr6 Zr3 175.3(2) . .
C17 Zr6 Zr3 148.0(3) . .
Zr2 Zr6 Zr3 60.50(3) . .
O6 Zr6 Zr5 81.41(18) . .
O3 Zr6 Zr5 33.33(16) . .
O7 Zr6 Zr5 94.58(18) . .
O20 Zr6 Zr5 163.4(2) . .
O31 Zr6 Zr5 111.31(18) . .
O4 Zr6 Zr5 36.63(17) . .
O25 Zr6 Zr5 114.3(2) . .
O26 Zr6 Zr5 88.1(2) . .
C17 Zr6 Zr5 103.5(3) . .
Zr2 Zr6 Zr5 60.13(2) . .
Zr3 Zr6 Zr5 90.16(3) . .
O5 Zr5 O3 96.9(2) . .
O5 Zr5 O4 74.4(3) . .
O3 Zr5 O4 70.6(2) . .
O5 Zr5 O8 74.5(2) . .
O3 Zr5 O8 69.7(3) . .
O4 Zr5 O8 125.2(2) . .
O5 Zr5 O9 84.0(3) . .
O3 Zr5 O9 142.8(3) . .
O4 Zr5 O9 143.1(2) . .
O8 Zr5 O9 74.8(3) . .
O5 Zr5 O11 82.4(2) . .
O3 Zr5 O11 143.7(3) . .
O4 Zr5 O11 74.3(2) . .
O8 Zr5 O11 142.3(3) . .
O9 Zr5 O11 73.5(3) . .
O5 Zr5 O28 150.9(3) . .
O3 Zr5 O28 89.4(3) . .
O4 Zr5 O28 81.1(3) . .
O8 Zr5 O28 133.8(2) . .
O9 Zr5 O28 107.7(3) . .
O11 Zr5 O28 75.9(3) . .
O5 Zr5 O27 151.4(3) . .
O3 Zr5 O27 87.4(2) . .
O4 Zr5 O27 133.0(3) . .
O8 Zr5 O27 80.7(3) . .
O9 Zr5 O27 75.9(3) . .
O11 Zr5 O27 110.4(2) . .
O28 Zr5 O27 56.9(3) . .
O5 Zr5 C19 175.1(3) . .
O3 Zr5 C19 88.0(3) . .
O4 Zr5 C19 107.2(4) . .
O8 Zr5 C19 107.7(3) . .
O9 Zr5 C19 92.3(3) . .
O11 Zr5 C19 93.5(3) . .
O28 Zr5 C19 28.3(3) . .
O27 Zr5 C19 28.7(3) . .
O5 Zr5 Zr1 33.16(19) . .
O3 Zr5 Zr1 86.01(19) . .
O4 Zr5 Zr1 100.05(17) . .
O8 Zr5 Zr1 41.50(17) . .
O9 Zr5 Zr1 74.5(2) . .
O11 Zr5 Zr1 109.45(19) . .
O28 Zr5 Zr1 174.63(18) . .
O27 Zr5 Zr1 119.9(2) . .
C19 Zr5 Zr1 148.3(3) . .
O5 Zr5 Zr2 32.5(2) . .
O3 Zr5 Zr2 85.87(17) . .
O4 Zr5 Zr2 41.91(18) . .
O8 Zr5 Zr2 99.10(17) . .
O9 Zr5 Zr2 110.94(18) . .
O11 Zr5 Zr2 74.16(16) . .
O28 Zr5 Zr2 120.66(19) . .
O27 Zr5 Zr2 172.9(2) . .
C19 Zr5 Zr2 148.5(3) . .
Zr1 Zr5 Zr2 61.90(3) . .
O5 Zr5 Zr6 83.19(19) . .
O3 Zr5 Zr6 33.55(18) . .
O4 Zr5 Zr6 37.22(17) . .
O8 Zr5 Zr6 95.22(17) . .
O9 Zr5 Zr6 165.5(2) . .
O11 Zr5 Zr6 111.37(18) . .
O28 Zr5 Zr6 86.74(19) . .
O27 Zr5 Zr6 113.4(2) . .
C19 Zr5 Zr6 100.8(3) . .
Zr1 Zr5 Zr6 91.04(3) . .
Zr2 Zr5 Zr6 59.56(2) . .
C1 O9 Zr5 132.8(6) . .
Zr4 O3 Zr5 114.2(3) . .
Zr4 O3 Zr6 113.6(3) . .
Zr5 O3 Zr6 113.1(3) . .
Zr5 O4 Zr6 106.1(3) . .
Zr5 O4 Zr2 100.3(3) . .
Zr6 O4 Zr2 98.7(2) . .
Zr5 O4 H4O 116.4 . .
Zr6 O4 H4O 116.4 . .
Zr2 O4 H4O 116.4 . .
Zr5 O8 Zr4 106.1(3) . .
Zr5 O8 Zr1 99.7(2) . .
Zr4 O8 Zr1 99.8(2) . .
Zr5 O8 H8O 116.3 . .
Zr4 O8 H8O 116.3 . .
Zr1 O8 H8O 116.3 . .
C21 O29 Zr1 134.0(8) . .
Zr2 O1 Zr3 100.6(3) . .
Zr2 O1 Zr1 102.8(2) . .
Zr3 O1 Zr1 102.6(2) . .
Zr2 O1 H1O 116.2 . .
Zr3 O1 H1O 116.2 . .
Zr1 O1 H1O 116.2 . .
Zr6 O6 Zr3 117.3(3) . .
Zr6 O6 Zr2 117.0(3) . .
Zr3 O6 Zr2 118.0(4) . .
C9 O17 Zr1 147.1(7) . 2_656
C5 O14 Zr1 146.8(7) . 2_656
C17 O26 Zr6 91.0(7) . .
C13 O22 Zr4 130.2(6) . .
C9 O18 Zr3 137.9(7) . .
C23 O31 Zr6 132.7(8) . .
C7 O16 Zr3 134.1(6) . .
C11 O19 Zr3 134.2(7) . .
C19 O27 Zr5 91.8(7) . .
C5 O13 Zr2 137.4(6) . .
Zr4 O7 Zr6 106.7(3) . .
Zr4 O7 Zr3 100.0(3) . .
Zr6 O7 Zr3 99.7(3) . .
Zr4 O7 H7O 116.0 . .
Zr6 O7 H7O 116.0 . .
Zr3 O7 H7O 116.0 . .
Zr4 O2 Zr3 115.7(3) . .
Zr4 O2 Zr1 114.0(3) . .
Zr3 O2 Zr1 119.1(3) . .
C11 O20 Zr6 132.7(8) . .
C3 O12 Zr2 135.5(6) . .
Zr5 O5 Zr1 114.1(3) . .
Zr5 O5 Zr2 115.8(4) . .
Zr1 O5 Zr2 118.5(3) . .
C15 O24 Zr4 93.6(6) . .
C1 O10 Zr1 133.3(8) . .
C23 O32 Zr2 132.6(7) . .
C3 O11 Zr5 131.8(6) . .
C19 O28 Zr5 94.3(8) . .
C13 O21 Zr3 135.0(6) . .
C7 O15 Zr2 134.3(7) . .
C21 O30 Zr4 133.1(7) . .
C17 O25 Zr6 92.1(7) . .
C15 O23 Zr4 91.9(7) . .
O30 C21 O29 124.5(11) . .
O30 C21 C22 118.8(10) . .
O29 C21 C22 116.7(11) . .
O19 C11 O20 125.8(10) . .
O19 C11 C12 119.7(11) . .
O20 C11 C12 114.5(12) . .
O9 C1 O10 125.1(10) . .
O9 C1 C2 118.1(9) . .
O10 C1 C2 116.6(12) . .
O12 C3 O11 125.7(9) . .
O12 C3 C4 117.7(9) . .
O11 C3 C4 116.6(9) . .
O14 C5 O13 123.2(9) . .
O14 C5 C6 120.7(10) . .
O13 C5 C6 116.1(9) . .
O21 C13 O22 127.1(9) . .
O21 C13 C14 116.4(9) . .
O22 C13 C14 116.5(9) . .
O32 C23 O31 126.8(11) . .
O32 C23 C24 116.3(11) . .
O31 C23 C24 116.9(12) . .
O18 C9 O17 123.1(10) . .
O18 C9 C10 115.7(9) . .
O17 C9 C10 121.3(9) . .
C5 C6 H6A 109.5 . .
C5 C6 H6B 109.5 . .
H6A C6 H6B 109.5 . .
C5 C6 H6C 109.5 . .
H6A C6 H6C 109.5 . .
H6B C6 H6C 109.5 . .
O25 C17 O26 119.2(12) . .
O25 C17 C18 121.8(12) . .
O26 C17 C18 119.0(12) . .
O25 C17 Zr6 59.3(7) . .
O26 C17 Zr6 59.9(7) . .
C18 C17 Zr6 174.6(12) . .
C13 C14 H14A 109.5 . .
C13 C14 H14B 109.5 . .
H14A C14 H14B 109.5 . .
C13 C14 H14C 109.5 . .
H14A C14 H14C 109.5 . .
H14B C14 H14C 109.5 . .
O28 C19 O27 117.0(11) . .
O28 C19 C20 121.8(13) . .
O27 C19 C20 121.2(11) . .
O28 C19 Zr5 57.5(6) . .
O27 C19 Zr5 59.5(6) . .
C20 C19 Zr5 178.8(9) . .
C1 C2 H2A 109.5 . .
C1 C2 H2B 109.5 . .
H2A C2 H2B 109.5 . .
C1 C2 H2C 109.5 . .
H2A C2 H2C 109.5 . .
H2B C2 H2C 109.5 . .
C21 C22 H22A 109.5 . .
C21 C22 H22B 109.5 . .
H22A C22 H22B 109.5 . .
C21 C22 H22C 109.5 . .
H22A C22 H22C 109.5 . .
H22B C22 H22C 109.5 . .
C9 C10 H10A 109.5 . .
C9 C10 H10B 109.5 . .
H10A C10 H10B 109.5 . .
C9 C10 H10C 109.5 . .
H10A C10 H10C 109.5 . .
H10B C10 H10C 109.5 . .
O15 C7 O16 125.0(10) . .
O15 C7 C8 117.7(10) . .
O16 C7 C8 117.2(9) . .
O24 C15 O23 117.4(10) . .
O24 C15 C16 120.3(11) . .
O23 C15 C16 122.2(12) . .
O24 C15 Zr4 57.9(5) . .
O23 C15 Zr4 59.5(6) . .
C16 C15 Zr4 178.0(8) . .
C11 C12 H12A 109.5 . .
C11 C12 H12B 109.5 . .
H12A C12 H12B 109.5 . .
C11 C12 H12C 109.5 . .
H12A C12 H12C 109.5 . .
H12B C12 H12C 109.5 . .
C3 C4 H4A 109.5 . .
C3 C4 H4B 109.5 . .
H4A C4 H4B 109.5 . .
C3 C4 H4C 109.5 . .
H4A C4 H4C 109.5 . .
H4B C4 H4C 109.5 . .
C23 C24 H24A 109.5 . .
C23 C24 H24B 109.5 . .
H24A C24 H24B 109.5 . .
C23 C24 H24C 109.5 . .
H24A C24 H24C 109.5 . .
H24B C24 H24C 109.5 . .
C7 C8 H8A 109.5 . .
C7 C8 H8B 109.5 . .
H8A C8 H8B 109.5 . .
C7 C8 H8C 109.5 . .
H8A C8 H8C 109.5 . .
H8B C8 H8C 109.5 . .
C15 C16 H16A 109.5 . .
C15 C16 H16B 109.5 . .
H16A C16 H16B 109.5 . .
C15 C16 H16C 109.5 . .
H16A C16 H16C 109.5 . .
H16B C16 H16C 109.5 . .
C19 C20 H20A 109.5 . .
C19 C20 H20B 109.5 . .
H20A C20 H20B 109.5 . .
C19 C20 H20C 109.5 . .
H20A C20 H20C 109.5 . .
H20B C20 H20C 109.5 . .
C17 C18 H18A 109.5 . .
C17 C18 H18B 109.5 . .
H18A C18 H18B 109.5 . .
C17 C18 H18C 109.5 . .
H18A C18 H18C 109.5 . .
H18B C18 H18C 109.5 . .
O33 C25 O34 122.1(16) . .
O33 C25 C26 117.1(16) . .
O34 C25 C26 120.8(17) . .
C25 C26 H26A 109.5 . .
C25 C26 H26B 109.5 . .
H26A C26 H26B 109.5 . .
C25 C26 H26C 109.5 . .
H26A C26 H26C 109.5 . .
H26B C26 H26C 109.5 . .
C25 O34 H34 109.5 . .

loop_
_geom_bond_atom_site_label_1
_geom_bond_atom_site_label_2
_geom_bond_distance
_geom_bond_site_symmetry_2
Zr3 O6 2.051(7) .
Zr3 O2 2.079(6) .
Zr3 O19 2.176(8) .
Zr3 O18 2.184(7) .
Zr3 O21 2.227(7) .
Zr3 O16 2.234(6) .
Zr3 O1 2.295(6) .
Zr3 O7 2.373(7) .
Zr3 Zr6 3.4946(14) .
Zr3 Zr4 3.4955(11) .
Zr3 Zr2 3.5189(12) .
Zr3 Zr1 3.5904(12) .
Zr4 O2 2.050(7) .
Zr4 O3 2.092(7) .
Zr4 O7 2.188(7) .
Zr4 O8 2.211(6) .
Zr4 O22 2.213(6) .
Zr4 O30 2.251(8) .
Zr4 O24 2.272(7) .
Zr4 O23 2.308(8) .
Zr4 C15 2.677(11) .
Zr4 Zr1 3.4682(13) .
Zr4 Zr6 3.5198(14) .
Zr1 O5 2.070(7) .
Zr1 O2 2.086(6) .
Zr1 O17 2.204(7) 2_656
Zr1 O29 2.207(7) .
Zr1 O14 2.223(7) 2_656
Zr1 O10 2.224(6) .
Zr1 O1 2.304(6) .
Zr1 O8 2.321(7) .
Zr1 Zr5 3.4535(14) .
Zr1 Zr2 3.5817(13) .
Zr2 O6 2.053(7) .
Zr2 O5 2.098(7) .
Zr2 O13 2.181(7) .
Zr2 O32 2.193(8) .
Zr2 O12 2.218(6) .
Zr2 O15 2.228(6) .
Zr2 O1 2.279(6) .
Zr2 O4 2.384(7) .
Zr2 Zr6 3.4904(13) .
Zr2 Zr5 3.5106(11) .
Zr6 O6 2.041(7) .
Zr6 O3 2.114(7) .
Zr6 O7 2.199(7) .
Zr6 O20 2.202(7) .
Zr6 O31 2.210(7) .
Zr6 O4 2.215(6) .
Zr6 O25 2.281(8) .
Zr6 O26 2.293(8) .
Zr6 C17 2.649(15) .
Zr6 Zr5 3.5171(12) .
Zr5 O5 2.046(7) .
Zr5 O3 2.101(6) .
Zr5 O4 2.185(6) .
Zr5 O8 2.196(7) .
Zr5 O9 2.211(8) .
Zr5 O11 2.239(7) .
Zr5 O28 2.268(8) .
Zr5 O27 2.313(7) .
Zr5 C19 2.683(13) .
O9 C1 1.254(14) .
O4 H4O 0.9800 .
O8 H8O 0.9800 .
O29 C21 1.273(12) .
O1 H1O 0.9800 .
O17 C9 1.267(12) .
O17 Zr1 2.204(7) 2_656
O14 C5 1.259(12) .
O14 Zr1 2.223(7) 2_656
O26 C17 1.288(15) .
O22 C13 1.279(12) .
O18 C9 1.253(12) .
O31 C23 1.263(14) .
O16 C7 1.265(12) .
O19 C11 1.245(14) .
O27 C19 1.288(15) .
O13 C5 1.270(12) .
O7 H7O 0.9800 .
O20 C11 1.285(14) .
O12 C3 1.251(11) .
O24 C15 1.278(15) .
O10 C1 1.271(12) .
O32 C23 1.260(15) .
O11 C3 1.260(12) .
O28 C19 1.274(14) .
O21 C13 1.245(12) .
O15 C7 1.257(12) .
O30 C21 1.267(14) .
O25 C17 1.268(14) .
O23 C15 1.280(13) .
C21 C22 1.488(16) .
C11 C12 1.516(16) .
C1 C2 1.523(15) .
C3 C4 1.496(14) .
C5 C6 1.496(14) .
C13 C14 1.511(14) .
C23 C24 1.476(17) .
C9 C10 1.523(15) .
C6 H6A 0.9600 .
C6 H6B 0.9600 .
C6 H6C 0.9600 .
C17 C18 1.52(2) .
C14 H14A 0.9600 .
C14 H14B 0.9600 .
C14 H14C 0.9600 .
C19 C20 1.472(17) .
C2 H2A 0.9600 .
C2 H2B 0.9600 .
C2 H2C 0.9600 .
C22 H22A 0.9600 .
C22 H22B 0.9600 .
C22 H22C 0.9600 .
C10 H10A 0.9600 .
C10 H10B 0.9600 .
C10 H10C 0.9600 .
C7 C8 1.497(15) .
C15 C16 1.486(16) .
C12 H12A 0.9600 .
C12 H12B 0.9600 .
C12 H12C 0.9600 .
C4 H4A 0.9600 .
C4 H4B 0.9600 .
C4 H4C 0.9600 .
C24 H24A 0.9600 .
C24 H24B 0.9600 .
C24 H24C 0.9600 .
C8 H8A 0.9600 .
C8 H8B 0.9600 .
C8 H8C 0.9600 .
C16 H16A 0.9600 .
C16 H16B 0.9600 .
C16 H16C 0.9600 .
C20 H20A 0.9600 .
C20 H20B 0.9600 .
C20 H20C 0.9600 .
C18 H18A 0.9600 .
C18 H18B 0.9600 .
C18 H18C 0.9600 .
C25 O33 1.215(15) .
C25 O34 1.217(14) .
C25 C26 1.518(16) .
C26 H26A 0.9600 .
C26 H26B 0.9600 .
C26 H26C 0.9600 .
O34 H34 0.8200 .
